data_1554804
loop_
_publ_author_name
'Bayardon, J\'er\^ome'
'Bernard, Julie'
'R\'emond, Emmanuelle'
'Rousselin, Yoann'
'Malacea-Kabbara, Raluca'
'Jug\'e, Sylvain'

_publ_section_title
;
 Efficient synthesis of (P-chirogenic) o-boronated phosphines from
 sec-phosphine boranes.
;
_journal_issue 5
_journal_name_full 'Organic letters'
_journal_page_first 1216
_journal_page_last 1219
_journal_paper_doi 10.1021/acs.orglett.5b00167
_journal_volume 17
_journal_year 2015
_chemical_absolute_configuration ad
_chemical_formula_moiety 'C40 H43 B2 Fe P'
_chemical_formula_sum 'C40 H43 B2 Fe P'
_chemical_formula_weight 632.18
_space_group_crystal_system orthorhombic
_space_group_IT_number 19
_space_group_name_Hall 'P 2ac 2ab'
_space_group_name_H-M_alt 'P 21 21 21'
_atom_sites_solution_hydrogens geom
_audit_creation_date 2013-03-13
_audit_creation_method
;
  Olex2 1.2
  (compiled 2012.12.05 svn.r2549, GUI svn.r4385)
;
_audit_update_record
;
2013-03-13 # Formatted by publCIF
;
_cell_angle_alpha 90
_cell_angle_beta 90
_cell_angle_gamma 90
_cell_formula_units_Z 4
_cell_length_a 10.3874(6)
_cell_length_b 17.4963(10)
_cell_length_c 18.3521(9)
_cell_measurement_reflns_used 9081
_cell_measurement_temperature 115
_cell_measurement_theta_max 27.3556
_cell_measurement_theta_min 2.2529
_cell_volume 3335.3(3)
_computing_cell_refinement 'SAINT V8.27B (Bruker AXS Inc., 2012)'
_computing_data_collection 'SAINT V8.27B (Bruker AXS Inc., 2012)'
_computing_data_reduction 'SAINT V8.27B (Bruker AXS Inc., 2012)'
_computing_molecular_graphics
;
O. V. Dolomanov, L. J. Bourhis, R. J. Gildea, J. A. K. Howard and H. Puschmann,
OLEX2: a complete structure solution, refinement and analysis program.
J. Appl. Cryst. (2009). 42, 339-341.
;
_computing_publication_material
;
O. V. Dolomanov, L. J. Bourhis, R. J. Gildea, J. A. K. Howard and H. Puschmann,
OLEX2: a complete structure solution, refinement and analysis program.
J. Appl. Cryst. (2009). 42, 339-341.
;
_computing_structure_refinement
;
SHELXL, G.M. Sheldrick, Acta Cryst.
(2008). A64, 112-122
;
_computing_structure_solution 'SHELXS-97, G.M. Sheldrick, Acta Cryst. (2008). A64, 112-122'
_diffrn_ambient_temperature 115.0
_diffrn_detector 'CCD Plate'
_diffrn_detector_area_resol_mean 9
_diffrn_detector_type 'CCD area detector'
_diffrn_measured_fraction_theta_full 0.999
_diffrn_measured_fraction_theta_max 0.999
_diffrn_measurement_device '\k-geometry diffractometer'
_diffrn_measurement_device_type 'Nonius Kappa Apex II'
_diffrn_measurement_method 'CCD rotation images, thick slices'
_diffrn_radiation_collimation '0.6 mm'
_diffrn_radiation_monochromator graphite
_diffrn_radiation_probe x-ray
_diffrn_radiation_type 'Mo K\a~1~'
_diffrn_radiation_wavelength 0.71073
_diffrn_radiation_xray_symbol K-L~3~
_diffrn_reflns_av_R_equivalents 0.0363
_diffrn_reflns_av_unetI/netI 0.0165
_diffrn_reflns_Laue_measured_fraction_full 0.999
_diffrn_reflns_Laue_measured_fraction_max 0.999
_diffrn_reflns_limit_h_max 13
_diffrn_reflns_limit_h_min -13
_diffrn_reflns_limit_k_max 22
_diffrn_reflns_limit_k_min -22
_diffrn_reflns_limit_l_max 23
_diffrn_reflns_limit_l_min -23
_diffrn_reflns_number 136053
_diffrn_reflns_point_group_measured_fraction_full 0.999
_diffrn_reflns_point_group_measured_fraction_max 0.999
_diffrn_reflns_theta_full 25.242
_diffrn_reflns_theta_max 27.512
_diffrn_reflns_theta_min 2.219
_diffrn_source 'X-ray tube'
_diffrn_source_target Mo
_diffrn_source_type 'Siemens KFF Mo 2K-180'
_exptl_absorpt_coefficient_mu 0.528
_exptl_absorpt_correction_T_max 0.74
_exptl_absorpt_correction_T_min 0.67
_exptl_absorpt_correction_type multi-scan
_exptl_absorpt_process_details SADABS
_exptl_crystal_colour 'clear light orange'
_exptl_crystal_colour_lustre clear
_exptl_crystal_colour_modifier light
_exptl_crystal_colour_primary orange
_exptl_crystal_density_diffrn 1.259
_exptl_crystal_description prism
_exptl_crystal_F_000 1336
_exptl_crystal_size_max 0.35
_exptl_crystal_size_mid 0.2
_exptl_crystal_size_min 0.15
_refine_diff_density_max 0.381
_refine_diff_density_min -0.280
_refine_diff_density_rms 0.048
_refine_ls_abs_structure_details
;
 Refined as an inversion twin.
;
_refine_ls_abs_structure_Flack -0.010(12)
_refine_ls_extinction_method none
_refine_ls_goodness_of_fit_ref 1.063
_refine_ls_hydrogen_treatment constr
_refine_ls_matrix_type full
_refine_ls_number_parameters 384
_refine_ls_number_reflns 7678
_refine_ls_number_restraints 0
_refine_ls_restrained_S_all 1.063
_refine_ls_R_factor_all 0.0293
_refine_ls_R_factor_gt 0.0265
_refine_ls_shift/su_max 0.002
_refine_ls_shift/su_mean 0.000
_refine_ls_structure_factor_coef Fsqd
_refine_ls_weighting_details
;
 w=1/[\s^2^(Fo^2^)+(0.0344P)^2^+1.3817P]
 where P=(Fo^2^+2Fc^2^)/3
;
_refine_ls_weighting_scheme calc
_refine_ls_wR_factor_gt 0.0669
_refine_ls_wR_factor_ref 0.0688
_reflns_Friedel_coverage 0.793
_reflns_Friedel_fraction_full 1.000
_reflns_Friedel_fraction_max 1.000
_reflns_number_gt 7316
_reflns_number_total 7678
_reflns_threshold_expression 'I > 2\s(I)'
_cod_data_source_file ol5b00167_si_002.cif
_cod_data_source_block 13jb977
_cod_database_code 1554804
_olex2_refinement_description
;
1. Fixed Uiso
 At 1.2 times of:
  H1 of C1, H2 of C2, H4 of C4, H5 of C5, H6 of C6, H7 of C7, H8 of C8, H9 of
  C9, H10 of C10, H11 of C11, H13 of C13, H14 of C14, H15 of C15, H16 of C16,
  H18 of C18, H19 of C19, H20 of C20, H21 of C21, H25 of C25, H27 of C27, H34
  of C34, H36 of C36, H6B of C6B, H7B of C7B, H8B of C8B, H9B of C9B, H10B of
  C10B
 At 1.5 times of:
  {H1A,H1B,H1C} of B1, {H29A,H29B,H29C} of C29, {H30A,H30B,H30C} of C30,
  {H31A,H31B,H31C} of C31, {H38A,H38B,H38C} of C38, {H39A,H39B,H39C} of C39,
  {H40A,H40B,H40C} of C40
2. Uiso/Uaniso restraints and constraints
Uanis(C9B) = Uanis(C8B) = Uanis(C7B) = Uanis(C10B) = Uanis(C6B)
Uanis(C6) = Uanis(C10) = Uanis(C9) = Uanis(C8) = Uanis(C7)
3. Others
 Fixed Sof: C6(0.5) H6(0.5) C7(0.5) H7(0.5) C8(0.5) H8(0.5) C9(0.5) H9(0.5)
 C10(0.5) H10(0.5) C6B(0.5) H6B(0.5) C7B(0.5) H7B(0.5) C8B(0.5) H8B(0.5)
 C9B(0.5) H9B(0.5) C10B(0.5) H10B(0.5)
4.a Aromatic/amide H refined with riding coordinates:
 C1(H1), C2(H2), C4(H4), C5(H5), C6(H6), C7(H7), C8(H8), C9(H9), C10(H10),
 C11(H11), C13(H13), C14(H14), C15(H15), C16(H16), C18(H18), C19(H19), C20(H20),
  C21(H21), C25(H25), C27(H27), C34(H34), C36(H36), C6B(H6B), C7B(H7B),
 C8B(H8B), C9B(H9B), C10B(H10B)
4.b Fitted pentagon refined as free rotating group:
 C6(C7,C8,C9,C10), C6B(C7B,C8B,C9B,C10B)
4.c Idealised Me refined as rotating group:
 B1(H1A,H1B,H1C), C29(H29A,H29B,H29C), C30(H30A,H30B,H30C), C31(H31A,H31B,
 H31C), C38(H38A,H38B,H38C), C39(H39A,H39B,H39C), C40(H40A,H40B,H40C)
;
_shelx_estimated_absorpt_t_max 0.925
_shelx_estimated_absorpt_t_min 0.837
_shelx_space_group_comment
;
The symmetry employed for this shelxl refinement is uniquely defined
by the following loop, which should always be used as a source of
symmetry information in preference to the above space-group names.
They are only intended as comments.
;
_shelxl_version_number 2013-2

loop_
_space_group_symop_operation_xyz
'x, y, z'
'x+1/2, -y+1/2, -z'
'-x, y+1/2, -z+1/2'
'-x+1/2, -y, z+1/2'

loop_
_atom_site_label
_atom_site_type_symbol
_atom_site_fract_x
_atom_site_fract_y
_atom_site_fract_z
_atom_site_U_iso_or_equiv
_atom_site_adp_type
_atom_site_occupancy
_atom_site_site_symmetry_order
_atom_site_calc_flag
_atom_site_refinement_flags_posn
_atom_site_refinement_flags_adp
_atom_site_refinement_flags_occupancy
_atom_site_disorder_assembly
_atom_site_disorder_group
B1 B 0.9015(3) 0.30235(14) 0.20653(14) 0.0194(5) Uani 1 1 d . . . . .
H1A H 0.8826 0.2727 0.1625 0.029 Uiso 1 1 calc R U . . .
H1B H 0.8286 0.2989 0.2402 0.029 Uiso 1 1 calc R U . . .
H1C H 0.9788 0.2819 0.2301 0.029 Uiso 1 1 calc R U . . .
B2 B 0.7088(2) 0.36726(14) 0.29930(12) 0.0150(4) Uani 1 1 d . . . . .
C1 C 1.0093(2) 0.40786(13) -0.03490(12) 0.0199(4) Uani 1 1 d . . . . .
H1 H 0.9987 0.3904 -0.0836 0.024 Uiso 1 1 calc R U . . .
C2 C 0.9436(2) 0.37897(13) 0.02719(11) 0.0177(4) Uani 1 1 d . . . . .
H2 H 0.8820 0.3388 0.0274 0.021 Uiso 1 1 calc R U . . .
C3 C 0.9871(2) 0.42138(12) 0.08963(11) 0.0134(4) Uani 1 1 d . . . . .
C4 C 1.0805(2) 0.47615(12) 0.06489(12) 0.0166(4) Uani 1 1 d . . . . .
H4 H 1.1254 0.5119 0.0944 0.020 Uiso 1 1 calc R U . . .
C5 C 1.0935(2) 0.46720(14) -0.01196(12) 0.0201(5) Uani 1 1 d . . . . .
H5 H 1.1490 0.4960 -0.0426 0.024 Uiso 1 1 calc R U . . .
C6 C 1.2959(4) 0.3403(2) 0.1038(2) 0.0282(6) Uani 0.5 1 d G . P A 1
H6 H 1.3305 0.3693 0.1429 0.034 Uiso 0.5 1 calc R U P A 1
C7 C 1.3294(3) 0.3479(2) 0.0291(3) 0.0282(6) Uani 0.5 1 d G . P A 1
H7 H 1.3904 0.3827 0.0096 0.034 Uiso 0.5 1 calc R U P A 1
C8 C 1.2558(4) 0.2941(3) -0.01120(14) 0.0282(6) Uani 0.5 1 d G . P A 1
H8 H 1.2589 0.2867 -0.0624 0.034 Uiso 0.5 1 calc R U P A 1
C9 C 1.1768(4) 0.2533(2) 0.0386(3) 0.0282(6) Uani 0.5 1 d G . P A 1
H9 H 1.1177 0.2139 0.0264 0.034 Uiso 0.5 1 calc R U P A 1
C10 C 1.2015(4) 0.2819(3) 0.10961(18) 0.0282(6) Uani 0.5 1 d G . P A 1
H10 H 1.1619 0.2649 0.1534 0.034 Uiso 0.5 1 calc R U P A 1
C11 C 1.0395(2) 0.54036(13) 0.23761(12) 0.0189(4) Uani 1 1 d . . . . .
H11 H 0.9748 0.5670 0.2113 0.023 Uiso 1 1 calc R U . . .
C12 C 1.0430(2) 0.46070(12) 0.23630(11) 0.0134(4) Uani 1 1 d . . . . .
C13 C 1.1383(2) 0.42169(12) 0.27520(11) 0.0157(4) Uani 1 1 d . . . . .
H13 H 1.1409 0.3674 0.2746 0.019 Uiso 1 1 calc R U . . .
C14 C 1.2290(2) 0.46261(14) 0.31466(13) 0.0196(4) Uani 1 1 d . . . . .
H14 H 1.2940 0.4362 0.3410 0.023 Uiso 1 1 calc R U . . .
C15 C 1.2254(2) 0.54182(14) 0.31594(13) 0.0234(5) Uani 1 1 d . . . . .
H15 H 1.2877 0.5694 0.3432 0.028 Uiso 1 1 calc R U . . .
C16 C 1.1308(3) 0.58098(13) 0.27746(12) 0.0233(5) Uani 1 1 d . . . . .
H16 H 1.1285 0.6352 0.2784 0.028 Uiso 1 1 calc R U . . .
C17 C 0.7743(2) 0.45432(12) 0.18429(11) 0.0140(4) Uani 1 1 d . . . . .
C18 C 0.7440(2) 0.51060(13) 0.13319(12) 0.0179(4) Uani 1 1 d . . . . .
H18 H 0.8056 0.5250 0.0975 0.021 Uiso 1 1 calc R U . . .
C19 C 0.6236(2) 0.54572(13) 0.13431(12) 0.0217(5) Uani 1 1 d . . . . .
H19 H 0.6034 0.5847 0.1001 0.026 Uiso 1 1 calc R U . . .
C20 C 0.5338(2) 0.52327(14) 0.18578(13) 0.0223(5) Uani 1 1 d . . . . .
H20 H 0.4519 0.5474 0.1875 0.027 Uiso 1 1 calc R U . . .
C21 C 0.5632(2) 0.46533(13) 0.23506(12) 0.0192(4) Uani 1 1 d . . . . .
H21 H 0.4992 0.4493 0.2687 0.023 Uiso 1 1 calc R U . . .
C22 C 0.6846(2) 0.42983(12) 0.23664(11) 0.0144(4) Uani 1 1 d . . . . .
C23 C 0.5837(2) 0.31565(12) 0.31498(12) 0.0162(4) Uani 1 1 d . . . . .
C24 C 0.5220(2) 0.27286(13) 0.25945(12) 0.0173(4) Uani 1 1 d . . . . .
C25 C 0.4038(2) 0.23732(14) 0.27216(13) 0.0202(5) Uani 1 1 d . . . . .
H25 H 0.3662 0.2076 0.2345 0.024 Uiso 1 1 calc R U . . .
C26 C 0.3394(2) 0.24413(13) 0.33829(13) 0.0208(5) Uani 1 1 d . . . . .
C27 C 0.3997(2) 0.28561(13) 0.39288(13) 0.0204(5) Uani 1 1 d . . . . .
H27 H 0.3579 0.2906 0.4387 0.024 Uiso 1 1 calc R U . . .
C28 C 0.5194(2) 0.32028(13) 0.38308(12) 0.0180(4) Uani 1 1 d . . . . .
C29 C 0.5801(2) 0.26144(14) 0.18456(12) 0.0219(5) Uani 1 1 d . . . . .
H29A H 0.6135 0.3103 0.1665 0.033 Uiso 1 1 calc R U . . .
H29B H 0.5140 0.2423 0.1511 0.033 Uiso 1 1 calc R U . . .
H29C H 0.6506 0.2243 0.1876 0.033 Uiso 1 1 calc R U . . .
C30 C 0.2075(2) 0.20983(15) 0.34887(15) 0.0273(5) Uani 1 1 d . . . . .
H30A H 0.2035 0.1845 0.3965 0.041 Uiso 1 1 calc R U . . .
H30B H 0.1909 0.1723 0.3103 0.041 Uiso 1 1 calc R U . . .
H30C H 0.1424 0.2503 0.3467 0.041 Uiso 1 1 calc R U . . .
C31 C 0.5734(2) 0.36361(14) 0.44796(12) 0.0236(5) Uani 1 1 d . . . . .
H31A H 0.6518 0.3382 0.4652 0.035 Uiso 1 1 calc R U . . .
H31B H 0.5094 0.3645 0.4872 0.035 Uiso 1 1 calc R U . . .
H31C H 0.5940 0.4161 0.4333 0.035 Uiso 1 1 calc R U . . .
C32 C 0.8164(2) 0.38118(12) 0.36028(11) 0.0148(4) Uani 1 1 d . . . . .
C33 C 0.8782(2) 0.31795(12) 0.39381(11) 0.0162(4) Uani 1 1 d . . . . .
C34 C 0.9775(2) 0.32949(13) 0.44365(11) 0.0182(4) Uani 1 1 d . . . . .
H34 H 1.0192 0.2863 0.4643 0.022 Uiso 1 1 calc R U . . .
C35 C 1.0174(2) 0.40208(14) 0.46404(12) 0.0195(4) Uani 1 1 d . . . . .
C36 C 0.9515(2) 0.46396(13) 0.43503(12) 0.0194(4) Uani 1 1 d . . . . .
H36 H 0.9748 0.5140 0.4502 0.023 Uiso 1 1 calc R U . . .
C37 C 0.8525(2) 0.45532(12) 0.38449(11) 0.0165(4) Uani 1 1 d . . . . .
C38 C 0.8393(2) 0.23612(12) 0.37914(12) 0.0206(5) Uani 1 1 d . . . . .
H38A H 0.7486 0.2291 0.3922 0.031 Uiso 1 1 calc R U . . .
H38B H 0.8927 0.2017 0.4084 0.031 Uiso 1 1 calc R U . . .
H38C H 0.8513 0.2246 0.3273 0.031 Uiso 1 1 calc R U . . .
C39 C 1.1281(2) 0.41232(16) 0.51665(13) 0.0270(5) Uani 1 1 d . . . . .
H39A H 1.2088 0.3981 0.4926 0.041 Uiso 1 1 calc R U . . .
H39B H 1.1146 0.3797 0.5594 0.041 Uiso 1 1 calc R U . . .
H39C H 1.1325 0.4659 0.5321 0.041 Uiso 1 1 calc R U . . .
C40 C 0.7831(2) 0.52767(13) 0.36151(13) 0.0212(5) Uani 1 1 d . . . . .
H40A H 0.8050 0.5398 0.3109 0.032 Uiso 1 1 calc R U . . .
H40B H 0.8094 0.5700 0.3931 0.032 Uiso 1 1 calc R U . . .
H40C H 0.6899 0.5200 0.3657 0.032 Uiso 1 1 calc R U . . .
P1 P 0.92986(5) 0.40722(3) 0.18064(3) 0.01242(11) Uani 1 1 d . . . . .
Fe1 Fe 1.13751(3) 0.36756(2) 0.04114(2) 0.01720(8) Uani 1 1 d . . . . .
C6B C 1.2364(5) 0.3053(3) 0.11667(14) 0.0350(7) Uani 0.5 1 d G . P A 2
H6B H 1.2238 0.3070 0.1679 0.042 Uiso 0.5 1 calc R U P A 2
C7B C 1.3229(4) 0.3516(2) 0.0761(3) 0.0350(7) Uani 0.5 1 d G . P A 2
H7B H 1.3783 0.3897 0.0955 0.042 Uiso 0.5 1 calc R U P A 2
C8B C 1.3121(4) 0.3308(3) 0.0016(2) 0.0350(7) Uani 0.5 1 d G . P A 2
H8B H 1.3589 0.3527 -0.0377 0.042 Uiso 0.5 1 calc R U P A 2
C9B C 1.2189(5) 0.2717(3) -0.00397(19) 0.0350(7) Uani 0.5 1 d G . P A 2
H9B H 1.1924 0.2471 -0.0476 0.042 Uiso 0.5 1 calc R U P A 2
C10B C 1.1721(4) 0.2559(2) 0.0672(3) 0.0350(7) Uani 0.5 1 d G . P A 2
H10B H 1.1089 0.2189 0.0795 0.042 Uiso 0.5 1 calc R U P A 2

loop_
_atom_site_aniso_label
_atom_site_aniso_U_11
_atom_site_aniso_U_22
_atom_site_aniso_U_33
_atom_site_aniso_U_23
_atom_site_aniso_U_13
_atom_site_aniso_U_12
B1 0.0225(13) 0.0166(12) 0.0191(11) 0.0049(9) -0.0028(9) -0.0043(10)
B2 0.0166(11) 0.0141(11) 0.0143(10) 0.0002(9) 0.0015(8) 0.0026(10)
C1 0.0218(11) 0.0239(11) 0.0140(9) -0.0006(9) -0.0020(9) 0.0055(9)
C2 0.0162(10) 0.0194(10) 0.0175(10) -0.0012(8) -0.0029(8) 0.0007(8)
C3 0.0126(9) 0.0131(10) 0.0145(9) 0.0003(7) 0.0007(8) 0.0012(8)
C4 0.0170(10) 0.0162(10) 0.0166(10) 0.0002(8) 0.0028(8) -0.0003(8)
C5 0.0217(11) 0.0214(11) 0.0173(10) 0.0040(9) 0.0056(9) 0.0017(9)
C6 0.0261(12) 0.0309(13) 0.0276(13) -0.0018(10) 0.0013(10) 0.0154(11)
C7 0.0261(12) 0.0309(13) 0.0276(13) -0.0018(10) 0.0013(10) 0.0154(11)
C8 0.0261(12) 0.0309(13) 0.0276(13) -0.0018(10) 0.0013(10) 0.0154(11)
C9 0.0261(12) 0.0309(13) 0.0276(13) -0.0018(10) 0.0013(10) 0.0154(11)
C10 0.0261(12) 0.0309(13) 0.0276(13) -0.0018(10) 0.0013(10) 0.0154(11)
C11 0.0216(11) 0.0170(10) 0.0182(10) 0.0005(8) -0.0040(9) 0.0035(9)
C12 0.0122(9) 0.0175(10) 0.0105(8) -0.0019(8) 0.0013(7) -0.0018(8)
C13 0.0153(9) 0.0166(10) 0.0152(9) 0.0014(7) 0.0009(8) 0.0016(9)
C14 0.0146(10) 0.0253(12) 0.0187(10) 0.0033(9) -0.0032(9) 0.0000(9)
C15 0.0227(11) 0.0254(12) 0.0221(11) -0.0010(10) -0.0061(10) -0.0062(9)
C16 0.0304(12) 0.0160(10) 0.0234(11) -0.0007(8) -0.0051(10) -0.0031(10)
C17 0.0128(9) 0.0152(10) 0.0140(9) -0.0002(8) -0.0027(8) -0.0004(8)
C18 0.0160(10) 0.0209(11) 0.0167(10) 0.0040(8) 0.0000(8) -0.0020(8)
C19 0.0203(11) 0.0218(11) 0.0231(10) 0.0079(9) -0.0039(9) 0.0015(9)
C20 0.0150(10) 0.0253(12) 0.0268(11) 0.0048(10) -0.0012(9) 0.0057(9)
C21 0.0140(10) 0.0234(11) 0.0203(10) 0.0030(9) 0.0036(9) 0.0011(9)
C22 0.0140(10) 0.0150(10) 0.0143(9) -0.0010(8) -0.0005(8) 0.0007(8)
C23 0.0152(10) 0.0153(10) 0.0180(10) 0.0042(8) 0.0012(9) 0.0015(8)
C24 0.0145(10) 0.0185(11) 0.0188(10) 0.0023(8) -0.0003(8) 0.0019(8)
C25 0.0165(10) 0.0204(11) 0.0236(11) 0.0007(9) -0.0019(8) -0.0007(9)
C26 0.0136(10) 0.0198(11) 0.0289(11) 0.0091(9) 0.0012(8) 0.0026(9)
C27 0.0192(11) 0.0210(11) 0.0209(10) 0.0069(9) 0.0061(9) 0.0053(9)
C28 0.0192(11) 0.0169(10) 0.0180(10) 0.0046(8) 0.0019(9) 0.0046(8)
C29 0.0183(10) 0.0278(12) 0.0195(10) -0.0046(9) -0.0002(9) -0.0036(9)
C30 0.0163(11) 0.0273(13) 0.0383(14) 0.0103(11) 0.0041(10) -0.0003(10)
C31 0.0249(11) 0.0280(12) 0.0180(10) -0.0005(9) 0.0062(9) -0.0007(10)
C32 0.0148(9) 0.0166(10) 0.0129(9) 0.0010(7) 0.0033(7) 0.0008(8)
C33 0.0184(11) 0.0175(10) 0.0127(9) 0.0013(8) 0.0036(8) 0.0001(8)
C34 0.0172(10) 0.0227(11) 0.0149(10) 0.0037(8) 0.0020(8) 0.0034(9)
C35 0.0166(10) 0.0280(11) 0.0138(9) -0.0021(9) 0.0018(8) 0.0000(9)
C36 0.0210(11) 0.0192(11) 0.0179(10) -0.0043(8) 0.0029(8) -0.0028(9)
C37 0.0187(10) 0.0176(10) 0.0131(9) -0.0006(8) 0.0042(8) 0.0007(9)
C38 0.0247(12) 0.0166(10) 0.0205(10) 0.0053(8) -0.0033(9) 0.0004(9)
C39 0.0197(11) 0.0369(14) 0.0246(11) -0.0061(10) -0.0038(10) 0.0012(11)
C40 0.0256(12) 0.0173(11) 0.0207(11) -0.0032(9) 0.0001(9) 0.0040(9)
P1 0.0118(2) 0.0138(2) 0.0117(2) 0.0013(2) -0.00010(19) -0.0010(2)
Fe1 0.01736(15) 0.01968(15) 0.01457(13) -0.00190(12) -0.00004(12) 0.00649(13)
C6B 0.0364(15) 0.0397(16) 0.0290(13) -0.0067(11) -0.0075(11) 0.0219(13)
C7B 0.0364(15) 0.0397(16) 0.0290(13) -0.0067(11) -0.0075(11) 0.0219(13)
C8B 0.0364(15) 0.0397(16) 0.0290(13) -0.0067(11) -0.0075(11) 0.0219(13)
C9B 0.0364(15) 0.0397(16) 0.0290(13) -0.0067(11) -0.0075(11) 0.0219(13)
C10B 0.0364(15) 0.0397(16) 0.0290(13) -0.0067(11) -0.0075(11) 0.0219(13)

loop_
_atom_type_symbol
_atom_type_description
_atom_type_scat_dispersion_real
_atom_type_scat_dispersion_imag
_atom_type_scat_source
C C 0.0033 0.0016 'International Tables Vol C Tables 4.2.6.8 and 6.1.1.4'
H H 0.0000 0.0000 'International Tables Vol C Tables 4.2.6.8 and 6.1.1.4'
B B 0.0013 0.0007 'International Tables Vol C Tables 4.2.6.8 and 6.1.1.4'
P P 0.1023 0.0942 'International Tables Vol C Tables 4.2.6.8 and 6.1.1.4'
Fe Fe 0.3463 0.8444 'International Tables Vol C Tables 4.2.6.8 and 6.1.1.4'

loop_
_geom_angle_atom_site_label_1
_geom_angle_atom_site_label_2
_geom_angle_atom_site_label_3
_geom_angle
H1A B1 H1B 109.5
H1A B1 H1C 109.5
H1B B1 H1C 109.5
P1 B1 H1A 109.5
P1 B1 H1B 109.5
P1 B1 H1C 109.5
C22 B2 C23 112.58(18)
C32 B2 C22 120.39(19)
C32 B2 C23 121.64(18)
C2 C1 H1 125.7
C2 C1 C5 108.52(19)
C2 C1 Fe1 69.17(12)
C5 C1 H1 125.7
C5 C1 Fe1 69.54(13)
Fe1 C1 H1 127.1
C1 C2 H2 126.1
C1 C2 C3 107.75(19)
C1 C2 Fe1 70.21(13)
C3 C2 H2 126.1
C3 C2 Fe1 68.94(12)
Fe1 C2 H2 126.3
C2 C3 P1 124.62(16)
C2 C3 Fe1 69.69(12)
C4 C3 C2 107.71(19)
C4 C3 P1 127.67(16)
C4 C3 Fe1 69.58(12)
P1 C3 Fe1 126.90(11)
C3 C4 H4 126.2
C3 C4 Fe1 69.04(12)
C5 C4 C3 107.7(2)
C5 C4 H4 126.2
C5 C4 Fe1 70.02(13)
Fe1 C4 H4 126.3
C1 C5 C4 108.4(2)
C1 C5 H5 125.8
C1 C5 Fe1 69.92(13)
C4 C5 H5 125.8
C4 C5 Fe1 69.15(13)
Fe1 C5 H5 126.7
C7 C6 H6 126.0
C7 C6 Fe1 68.69(14)
C10 C6 H6 126.0
C10 C6 C7 108.0
C10 C6 Fe1 69.99(14)
Fe1 C6 H6 126.9
C6 C7 H7 126.0
C6 C7 Fe1 70.77(15)
C8 C7 C6 108.0
C8 C7 H7 126.0
C8 C7 Fe1 68.97(15)
Fe1 C7 H7 125.8
C7 C8 H8 126.0
C7 C8 C9 108.0
C7 C8 Fe1 70.05(14)
C9 C8 H8 126.0
C9 C8 Fe1 70.25(14)
Fe1 C8 H8 125.3
C8 C9 H9 126.0
C8 C9 C10 108.0
C8 C9 Fe1 68.82(14)
C10 C9 H9 126.0
C10 C9 Fe1 70.74(15)
Fe1 C9 H9 126.0
C6 C10 C9 108.0
C6 C10 H10 126.0
C6 C10 Fe1 69.77(14)
C9 C10 H10 126.0
C9 C10 Fe1 68.80(14)
Fe1 C10 H10 127.0
C12 C11 H11 120.0
C16 C11 H11 120.0
C16 C11 C12 120.1(2)
C11 C12 C13 119.8(2)
C11 C12 P1 120.51(17)
C13 C12 P1 119.57(16)
C12 C13 H13 120.2
C14 C13 C12 119.7(2)
C14 C13 H13 120.2
C13 C14 H14 119.8
C15 C14 C13 120.4(2)
C15 C14 H14 119.8
C14 C15 H15 119.9
C14 C15 C16 120.2(2)
C16 C15 H15 119.9
C11 C16 H16 120.1
C15 C16 C11 119.8(2)
C15 C16 H16 120.1
C18 C17 C22 121.7(2)
C18 C17 P1 119.75(16)
C22 C17 P1 118.49(16)
C17 C18 H18 119.9
C19 C18 C17 120.2(2)
C19 C18 H18 119.9
C18 C19 H19 120.3
C20 C19 C18 119.3(2)
C20 C19 H19 120.3
C19 C20 H20 120.0
C19 C20 C21 120.1(2)
C21 C20 H20 120.0
C20 C21 H21 118.9
C20 C21 C22 122.2(2)
C22 C21 H21 118.9
C17 C22 B2 126.37(19)
C17 C22 C21 116.47(19)
C21 C22 B2 117.14(19)
C24 C23 B2 122.22(19)
C24 C23 C28 116.8(2)
C28 C23 B2 120.38(19)
C23 C24 C29 122.8(2)
C25 C24 C23 120.9(2)
C25 C24 C29 116.3(2)
C24 C25 H25 119.0
C26 C25 C24 122.0(2)
C26 C25 H25 119.0
C25 C26 C30 121.0(2)
C27 C26 C25 117.3(2)
C27 C26 C30 121.7(2)
C26 C27 H27 118.8
C26 C27 C28 122.5(2)
C28 C27 H27 118.8
C23 C28 C31 123.0(2)
C27 C28 C23 120.5(2)
C27 C28 C31 116.4(2)
C24 C29 H29A 109.5
C24 C29 H29B 109.5
C24 C29 H29C 109.5
H29A C29 H29B 109.5
H29A C29 H29C 109.5
H29B C29 H29C 109.5
C26 C30 H30A 109.5
C26 C30 H30B 109.5
C26 C30 H30C 109.5
H30A C30 H30B 109.5
H30A C30 H30C 109.5
H30B C30 H30C 109.5
C28 C31 H31A 109.5
C28 C31 H31B 109.5
C28 C31 H31C 109.5
H31A C31 H31B 109.5
H31A C31 H31C 109.5
H31B C31 H31C 109.5
C33 C32 B2 120.04(19)
C33 C32 C37 117.14(19)
C37 C32 B2 122.80(19)
C32 C33 C38 122.7(2)
C34 C33 C32 120.4(2)
C34 C33 C38 116.89(19)
C33 C34 H34 119.0
C35 C34 C33 122.1(2)
C35 C34 H34 119.0
C34 C35 C39 120.5(2)
C36 C35 C34 117.6(2)
C36 C35 C39 121.9(2)
C35 C36 H36 118.8
C35 C36 C37 122.4(2)
C37 C36 H36 118.8
C32 C37 C40 123.3(2)
C36 C37 C32 120.1(2)
C36 C37 C40 116.5(2)
C33 C38 H38A 109.5
C33 C38 H38B 109.5
C33 C38 H38C 109.5
H38A C38 H38B 109.5
H38A C38 H38C 109.5
H38B C38 H38C 109.5
C35 C39 H39A 109.5
C35 C39 H39B 109.5
C35 C39 H39C 109.5
H39A C39 H39B 109.5
H39A C39 H39C 109.5
H39B C39 H39C 109.5
C37 C40 H40A 109.5
C37 C40 H40B 109.5
C37 C40 H40C 109.5
H40A C40 H40B 109.5
H40A C40 H40C 109.5
H40B C40 H40C 109.5
C3 P1 B1 114.49(11)
C3 P1 C12 103.80(9)
C3 P1 C17 105.49(10)
C12 P1 B1 116.92(11)
C17 P1 B1 106.76(11)
C17 P1 C12 108.75(10)
C2 Fe1 C1 40.61(9)
C2 Fe1 C5 68.69(9)
C2 Fe1 C6B 129.39(16)
C2 Fe1 C7B 168.66(17)
C2 Fe1 C9B 115.85(14)
C2 Fe1 C10B 107.27(12)
C3 Fe1 C1 68.86(9)
C3 Fe1 C2 41.37(8)
C3 Fe1 C4 41.38(8)
C3 Fe1 C5 69.02(9)
C3 Fe1 C7 151.67(16)
C3 Fe1 C9 128.20(14)
C3 Fe1 C6B 109.73(12)
C3 Fe1 C7B 130.50(15)
C3 Fe1 C9B 150.80(17)
C3 Fe1 C10B 118.46(13)
C4 Fe1 C1 68.69(9)
C4 Fe1 C2 69.41(9)
C4 Fe1 C5 40.83(9)
C4 Fe1 C9 167.57(15)
C4 Fe1 C6B 119.94(13)
C4 Fe1 C7B 109.50(12)
C4 Fe1 C9B 165.48(16)
C4 Fe1 C10B 153.23(15)
C5 Fe1 C1 40.54(9)
C5 Fe1 C7B 118.36(15)
C5 Fe1 C9B 126.53(14)
C7 Fe1 C1 128.30(15)
C7 Fe1 C2 165.94(16)
C7 Fe1 C4 117.78(13)
C7 Fe1 C5 108.13(11)
C7 Fe1 C9 68.64(8)
C8 Fe1 C1 106.85(11)
C8 Fe1 C2 127.08(14)
C8 Fe1 C3 166.27(16)
C8 Fe1 C4 150.64(15)
C8 Fe1 C5 116.80(13)
C8 Fe1 C7 40.98(6)
C8 Fe1 C9 40.93(7)
C9 Fe1 C1 116.75(13)
C9 Fe1 C2 106.88(11)
C9 Fe1 C5 150.12(15)
C6B Fe1 C1 166.24(17)
C6B Fe1 C5 152.84(17)
C6B Fe1 C7B 40.63(7)
C6B Fe1 C9B 68.31(9)
C6B Fe1 C10B 40.70(7)
C7B Fe1 C1 150.37(17)
C7B Fe1 C9B 68.14(8)
C9B Fe1 C1 105.87(12)
C10B Fe1 C1 126.97(15)
C10B Fe1 C5 164.61(16)
C10B Fe1 C7B 68.32(9)
C10B Fe1 C9B 40.59(7)
Fe1 C6B H6B 125.9
C7B C6B Fe1 70.01(16)
C7B C6B H6B 126.0
C7B C6B C10B 108.0
C10B C6B Fe1 69.70(16)
C10B C6B H6B 126.0
Fe1 C7B H7B 126.2
C6B C7B Fe1 69.36(16)
C6B C7B H7B 126.0
C8B C7B Fe1 70.02(16)
C8B C7B C6B 108.0
C8B C7B H7B 126.0
Fe1 C8B H8B 126.5
C7B C8B Fe1 69.51(15)
C7B C8B H8B 126.0
C7B C8B C9B 108.0
C9B C8B Fe1 69.61(16)
C9B C8B H8B 126.0
Fe1 C9B H9B 126.3
C8B C9B Fe1 69.94(16)
C8B C9B H9B 126.0
C10B C9B Fe1 69.35(16)
C10B C9B C8B 108.0
C10B C9B H9B 126.0
Fe1 C10B H10B 125.9
C6B C10B Fe1 69.59(15)
C6B C10B H10B 126.0
C9B C10B Fe1 70.07(16)
C9B C10B C6B 108.0
C9B C10B H10B 126.0

loop_
_geom_bond_atom_site_label_1
_geom_bond_atom_site_label_2
_geom_bond_distance
B1 H1A 0.9800
B1 H1B 0.9800
B1 H1C 0.9800
B1 P1 1.918(3)
B2 C22 1.607(3)
B2 C23 1.608(3)
B2 C32 1.600(3)
C1 H1 0.9500
C1 C2 1.421(3)
C1 C5 1.421(3)
C1 Fe1 2.054(2)
C2 H2 0.9500
C2 C3 1.438(3)
C2 Fe1 2.040(2)
C3 C4 1.437(3)
C3 P1 1.790(2)
C3 Fe1 2.030(2)
C4 H4 0.9500
C4 C5 1.426(3)
C4 Fe1 2.037(2)
C5 H5 0.9500
C5 Fe1 2.049(2)
C6 H6 0.9500
C6 C7 1.4200
C6 C10 1.4200
C6 Fe1 2.063(4)
C7 H7 0.9500
C7 C8 1.4200
C7 Fe1 2.035(4)
C8 H8 0.9500
C8 C9 1.4200
C8 Fe1 2.021(4)
C9 H9 0.9500
C9 C10 1.4200
C9 Fe1 2.040(4)
C10 H10 0.9500
C10 Fe1 2.066(4)
C11 H11 0.9500
C11 C12 1.394(3)
C11 C16 1.393(3)
C12 C13 1.398(3)
C12 P1 1.817(2)
C13 H13 0.9500
C13 C14 1.388(3)
C14 H14 0.9500
C14 C15 1.387(3)
C15 H15 0.9500
C15 C16 1.390(3)
C16 H16 0.9500
C17 C18 1.396(3)
C17 C22 1.405(3)
C17 P1 1.815(2)
C18 H18 0.9500
C18 C19 1.393(3)
C19 H19 0.9500
C19 C20 1.385(3)
C20 H20 0.9500
C20 C21 1.393(3)
C21 H21 0.9500
C21 C22 1.406(3)
C23 C24 1.418(3)
C23 C28 1.419(3)
C24 C25 1.396(3)
C24 C29 1.515(3)
C25 H25 0.9500
C25 C26 1.391(3)
C26 C27 1.387(3)
C26 C30 1.508(3)
C27 H27 0.9500
C27 C28 1.395(3)
C28 C31 1.519(3)
C29 H29A 0.9800
C29 H29B 0.9800
C29 H29C 0.9800
C30 H30A 0.9800
C30 H30B 0.9800
C30 H30C 0.9800
C31 H31A 0.9800
C31 H31B 0.9800
C31 H31C 0.9800
C32 C33 1.420(3)
C32 C37 1.422(3)
C33 C34 1.393(3)
C33 C38 1.512(3)
C34 H34 0.9500
C34 C35 1.387(3)
C35 C36 1.387(3)
C35 C39 1.512(3)
C36 H36 0.9500
C36 C37 1.394(3)
C37 C40 1.516(3)
C38 H38A 0.9800
C38 H38B 0.9800
C38 H38C 0.9800
C39 H39A 0.9800
C39 H39B 0.9800
C39 H39C 0.9800
C40 H40A 0.9800
C40 H40B 0.9800
C40 H40C 0.9800
Fe1 C6B 2.041(4)
Fe1 C7B 2.049(4)
Fe1 C9B 2.052(4)
Fe1 C10B 2.042(4)
C6B H6B 0.9500
C6B C7B 1.4200
C6B C10B 1.4200
C7B H7B 0.9500
C7B C8B 1.4200
C8B H8B 0.9500
C8B C9B 1.4200
C9B H9B 0.9500
C9B C10B 1.4200
C10B H10B 0.9500

loop_
_geom_torsion_atom_site_label_1
_geom_torsion_atom_site_label_2
_geom_torsion_atom_site_label_3
_geom_torsion_atom_site_label_4
_geom_torsion
B2 C23 C24 C25 -170.9(2)
B2 C23 C24 C29 10.5(3)
B2 C23 C28 C27 169.4(2)
B2 C23 C28 C31 -9.3(3)
B2 C32 C33 C34 176.03(19)
B2 C32 C33 C38 -5.3(3)
B2 C32 C37 C36 -176.67(19)
B2 C32 C37 C40 7.1(3)
C1 C2 C3 C4 -0.3(2)
C1 C2 C3 P1 178.78(16)
C1 C2 C3 Fe1 -59.72(15)
C2 C1 C5 C4 -0.3(3)
C2 C1 C5 Fe1 58.32(16)
C2 C3 C4 C5 0.1(2)
C2 C3 C4 Fe1 -59.49(15)
C2 C3 P1 B1 39.3(2)
C2 C3 P1 C12 167.89(18)
C2 C3 P1 C17 -77.8(2)
C3 C4 C5 C1 0.1(3)
C3 C4 C5 Fe1 -58.98(15)
C4 C3 P1 B1 -141.8(2)
C4 C3 P1 C12 -13.2(2)
C4 C3 P1 C17 101.1(2)
C5 C1 C2 C3 0.4(3)
C5 C1 C2 Fe1 -58.54(16)
C6 C7 C8 C9 0.0
C6 C7 C8 Fe1 60.27(14)
C7 C6 C10 C9 0.0
C7 C6 C10 Fe1 -58.33(14)
C7 C8 C9 C10 0.0
C7 C8 C9 Fe1 60.14(14)
C8 C9 C10 C6 0.0
C8 C9 C10 Fe1 58.94(14)
C10 C6 C7 C8 0.0
C10 C6 C7 Fe1 59.14(14)
C11 C12 C13 C14 -0.2(3)
C11 C12 P1 B1 -159.18(18)
C11 C12 P1 C3 73.70(19)
C11 C12 P1 C17 -38.2(2)
C12 C11 C16 C15 0.0(4)
C12 C13 C14 C15 0.3(3)
C13 C12 P1 B1 24.0(2)
C13 C12 P1 C3 -103.10(17)
C13 C12 P1 C17 144.95(16)
C13 C14 C15 C16 -0.2(4)
C14 C15 C16 C11 0.0(4)
C16 C11 C12 C13 0.1(3)
C16 C11 C12 P1 -176.69(17)
C17 C18 C19 C20 -1.1(4)
C18 C17 C22 B2 -178.4(2)
C18 C17 C22 C21 -0.4(3)
C18 C17 P1 B1 -142.96(18)
C18 C17 P1 C3 -20.8(2)
C18 C17 P1 C12 90.05(19)
C18 C19 C20 C21 -1.0(4)
C19 C20 C21 C22 2.5(4)
C20 C21 C22 B2 176.5(2)
C20 C21 C22 C17 -1.8(3)
C22 B2 C23 C24 56.6(3)
C22 B2 C23 C28 -113.9(2)
C22 B2 C32 C33 -151.8(2)
C22 B2 C32 C37 29.6(3)
C22 C17 C18 C19 1.8(3)
C22 C17 P1 B1 33.7(2)
C22 C17 P1 C3 155.84(17)
C22 C17 P1 C12 -93.33(18)
C23 B2 C22 C17 -144.0(2)
C23 B2 C22 C21 38.0(3)
C23 B2 C32 C33 56.0(3)
C23 B2 C32 C37 -122.6(2)
C23 C24 C25 C26 2.2(3)
C24 C23 C28 C27 -1.7(3)
C24 C23 C28 C31 179.7(2)
C24 C25 C26 C27 -2.4(3)
C24 C25 C26 C30 175.6(2)
C25 C26 C27 C28 0.6(3)
C26 C27 C28 C23 1.4(3)
C26 C27 C28 C31 -179.8(2)
C28 C23 C24 C25 -0.1(3)
C28 C23 C24 C29 -178.7(2)
C29 C24 C25 C26 -179.1(2)
C30 C26 C27 C28 -177.4(2)
C32 B2 C22 C17 61.5(3)
C32 B2 C22 C21 -116.5(2)
C32 B2 C23 C24 -149.3(2)
C32 B2 C23 C28 40.2(3)
C32 C33 C34 C35 1.8(3)
C33 C32 C37 C36 4.7(3)
C33 C32 C37 C40 -171.6(2)
C33 C34 C35 C36 2.4(3)
C33 C34 C35 C39 -178.2(2)
C34 C35 C36 C37 -3.0(3)
C35 C36 C37 C32 -0.6(3)
C35 C36 C37 C40 175.9(2)
C37 C32 C33 C34 -5.3(3)
C37 C32 C33 C38 173.4(2)
C38 C33 C34 C35 -176.9(2)
C39 C35 C36 C37 177.6(2)
P1 C3 C4 C5 -178.94(17)
P1 C3 C4 Fe1 121.46(18)
P1 C12 C13 C14 176.60(17)
P1 C17 C18 C19 178.34(17)
P1 C17 C22 B2 5.0(3)
P1 C17 C22 C21 -176.94(16)
Fe1 C1 C2 C3 58.92(15)
Fe1 C1 C5 C4 -58.64(16)
Fe1 C2 C3 C4 59.42(15)
Fe1 C2 C3 P1 -121.49(17)
Fe1 C3 C4 C5 59.60(16)
Fe1 C3 P1 B1 -50.21(17)
Fe1 C3 P1 C12 78.42(15)
Fe1 C3 P1 C17 -167.28(13)
Fe1 C4 C5 C1 59.11(16)
Fe1 C6 C7 C8 -59.14(14)
Fe1 C6 C10 C9 58.33(14)
Fe1 C7 C8 C9 -60.27(14)
Fe1 C8 C9 C10 -60.14(14)
Fe1 C9 C10 C6 -58.94(14)
Fe1 C6B C7B C8B -59.58(15)
Fe1 C6B C10B C9B 59.78(15)
Fe1 C7B C8B C9B -59.17(16)
Fe1 C8B C9B C10B -59.11(16)
Fe1 C9B C10B C6B -59.48(15)
C6B C7B C8B Fe1 59.17(16)
C6B C7B C8B C9B 0.0
C7B C6B C10B Fe1 -59.78(15)
C7B C6B C10B C9B 0.0
C7B C8B C9B Fe1 59.11(16)
C7B C8B C9B C10B 0.0
C8B C9B C10B Fe1 59.48(15)
C8B C9B C10B C6B 0.0
C10B C6B C7B Fe1 59.58(15)
C10B C6B C7B C8B 0.0
